data_7220644
loop_
_publ_author_name
'Zhu, Tianyu'
'Chen, Peng'
'Li, Hongfeng'
'Sun, Wenbin'
'Gao, Ting'
'Yan, Pengfei'

_publ_section_title
;
 Structural effects on the photophysical properties of mono-\b-diketonate
 and bis-\b-diketonate Eu(III) complexes.
;
_journal_issue 24
_journal_name_full 'Physical chemistry chemical physics : PCCP'
_journal_page_first 16136
_journal_page_last 16144
_journal_paper_doi 10.1039/c5cp01392e
_journal_volume 17
_journal_year 2015
_chemical_formula_sum 'C74 H66 Eu2 F18 O22 S4'
_chemical_formula_weight 2081.43
_chemical_name_systematic
; 
 ? 
;
_space_group_IT_number 15
_symmetry_cell_setting monoclinic
_symmetry_space_group_name_Hall '-C 2yc'
_symmetry_space_group_name_H-M 'C 1 2/c 1'
_atom_sites_solution_hydrogens geom
_atom_sites_solution_primary direct
_atom_sites_solution_secondary difmap
_audit_creation_method SHELXL-97
_audit_update_record
;
2015-03-05 deposited with the CCDC.
2015-05-11 downloaded from the CCDC.
;
_cell_angle_alpha 90.00
_cell_angle_beta 122.737(12)
_cell_angle_gamma 90.00
_cell_formula_units_Z 4
_cell_length_a 22.453(2)
_cell_length_b 23.9254(14)
_cell_length_c 19.4634(17)
_cell_measurement_reflns_used 3486
_cell_measurement_temperature 293(2)
_cell_measurement_theta_max 28.8286
_cell_measurement_theta_min 3.2628
_cell_volume 8794.9(17)
_computing_cell_refinement 'CrysAlis PRO (Agilent, 2011)'
_computing_data_collection 'CrysAlis PRO (Agilent, 2011)'
_computing_data_reduction 'CrysAlis PRO (Agilent, 2011)'
_computing_molecular_graphics 'Bruker SHELXTL'
_computing_publication_material 'Bruker SHELXTL'
_computing_structure_refinement 'SHELXL-97 (Sheldrick, 1997)'
_computing_structure_solution 'SHELXS-97 (Sheldrick, 1990)'
_diffrn_ambient_temperature 293(2)
_diffrn_measured_fraction_theta_full 0.997
_diffrn_measured_fraction_theta_max 0.861
_diffrn_measurement_device_type 'Xcalibur, Eos'
_diffrn_measurement_method 'phi and omega scans'
_diffrn_radiation_monochromator graphite
_diffrn_radiation_source 'Enhance (Mo) X-ray Source'
_diffrn_radiation_type MoK\a
_diffrn_radiation_wavelength 0.71073
_diffrn_reflns_av_R_equivalents 0.0326
_diffrn_reflns_av_sigmaI/netI 0.0528
_diffrn_reflns_limit_h_max 19
_diffrn_reflns_limit_h_min -29
_diffrn_reflns_limit_k_max 32
_diffrn_reflns_limit_k_min -26
_diffrn_reflns_limit_l_max 26
_diffrn_reflns_limit_l_min -17
_diffrn_reflns_number 20047
_diffrn_reflns_theta_full 26.00
_diffrn_reflns_theta_max 28.89
_diffrn_reflns_theta_min 3.27
_exptl_absorpt_coefficient_mu 1.613
_exptl_absorpt_correction_T_max 0.811
_exptl_absorpt_correction_T_min 0.785
_exptl_absorpt_correction_type multi-scan
_exptl_absorpt_process_details
;
CrysAlisPro, Agilent Technologies,
Version 1.171.36.28 (release 01-02-2013 CrysAlis171 .NET)
(compiled Feb  1 2013,16:14:44)
Empirical absorption correction using spherical harmonics,
 implemented in SCALE3 ABSPACK scaling algorithm.
;
_exptl_crystal_colour colorless
_exptl_crystal_density_diffrn 1.572
_exptl_crystal_density_method 'not measured'
_exptl_crystal_description block
_exptl_crystal_F_000 4152
_exptl_crystal_size_max 0.15
_exptl_crystal_size_mid 0.14
_exptl_crystal_size_min 0.13
_refine_diff_density_max 1.510
_refine_diff_density_min -0.819
_refine_diff_density_rms 0.111
_refine_ls_extinction_method none
_refine_ls_goodness_of_fit_ref 1.028
_refine_ls_hydrogen_treatment mixed
_refine_ls_matrix_type full
_refine_ls_number_parameters 550
_refine_ls_number_reflns 9978
_refine_ls_number_restraints 38
_refine_ls_restrained_S_all 1.047
_refine_ls_R_factor_all 0.1087
_refine_ls_R_factor_gt 0.0659
_refine_ls_shift/su_max 0.027
_refine_ls_shift/su_mean 0.002
_refine_ls_structure_factor_coef Fsqd
_refine_ls_weighting_details 'calc w=1/[\s^2^(Fo^2^)+(0.0943P)^2^+38.4592P] where P=(Fo^2^+2Fc^2^)/3'
_refine_ls_weighting_scheme calc
_refine_ls_wR_factor_gt 0.1658
_refine_ls_wR_factor_ref 0.2059
_reflns_number_gt 6298
_reflns_number_total 9978
_reflns_threshold_expression >2sigma(I)
_cod_data_source_file c5cp01392e3.cif
_cod_data_source_block c
_cod_depositor_comments 'Adding full bibliography for 7220643--7220644.cif.'
_cod_original_cell_volume 8794.9(13)
_cod_original_sg_symbol_H-M C2/c
_cod_database_code 7220644

loop_
_symmetry_equiv_pos_as_xyz
'x, y, z'
'-x, y, -z+1/2'
'x+1/2, y+1/2, z'
'-x+1/2, y+1/2, -z+1/2'
'-x, -y, -z'
'x, -y, z-1/2'
'-x+1/2, -y+1/2, -z'
'x+1/2, -y+1/2, z-1/2'

loop_
_atom_site_label
_atom_site_type_symbol
_atom_site_fract_x
_atom_site_fract_y
_atom_site_fract_z
_atom_site_U_iso_or_equiv
_atom_site_adp_type
_atom_site_occupancy
_atom_site_symmetry_multiplicity
_atom_site_calc_flag
_atom_site_refinement_flags
Eu1 Eu 0.243149(18) 0.090212(16) 0.78734(2) 0.05968(16) Uani 1 1 d .
O1 O 0.1618(3) 0.0340(3) 0.7992(4) 0.0949(19) Uani 1 1 d .
O2 O 0.3145(3) 0.0058(3) 0.8310(3) 0.096(2) Uani 1 1 d .
O3 O 0.2060(3) 0.0289(2) 0.6758(3) 0.0874(18) Uani 1 1 d .
O4 O -0.1213(3) 0.1785(3) 0.3285(3) 0.0941(19) Uani 1 1 d .
O5 O 0.2506(3) 0.1417(3) 0.6875(3) 0.0817(16) Uani 1 1 d .
O6 O 0.1702(3) 0.2043(3) 0.3363(3) 0.0930(19) Uani 1 1 d .
O7 O 0.2962(4) 0.0830(3) 0.9323(4) 0.0882(18) Uani 1 1 d .
O8 O 0.1293(2) 0.1260(2) 0.6848(3) 0.0643(12) Uani 1 1 d .
O9 O 0.3626(3) 0.1199(3) 0.8396(3) 0.0830(16) Uani 1 1 d .
O10 O 0.2236(3) 0.1781(2) 0.8293(3) 0.0772(15) Uani 1 1 d .
O11 O 0.0231(3) -0.0806(2) 0.3326(3) 0.0763(16) Uani 1 1 d .
C1 C 0.4738(8) 0.1182(12) 0.8578(8) 0.175(9) Uani 1 1 d .
C2 C 0.1892(7) 0.2645(5) 0.8513(7) 0.104(3) Uani 1 1 d .
C3 C 0.2800(4) -0.0499(4) 0.7154(5) 0.083(2) Uani 1 1 d .
H3A H 0.2917 -0.0821 0.6985 0.099 Uiso 1 1 calc R
C4 C 0.2197(4) -0.0173(3) 0.6568(4) 0.0668(19) Uani 1 1 d .
C5 C 0.3193(4) -0.0346(4) 0.7935(5) 0.080(2) Uani 1 1 d .
C6 C 0.2115(6) -0.0344(5) 0.9210(6) 0.122(4) Uani 1 1 d D
H6A H 0.2329 -0.0036 0.9580 0.182 Uiso 1 1 calc R
H6B H 0.2452 -0.0504 0.9107 0.182 Uiso 1 1 calc R
H6C H 0.1970 -0.0622 0.9446 0.182 Uiso 1 1 calc R
C7 C 0.0069(6) 0.2270(4) 0.5366(5) 0.111(4) Uani 1 1 d .
H7A H 0.0205 0.2597 0.5675 0.133 Uiso 1 1 calc R
C8 C -0.1590(6) 0.2280(4) 0.2875(5) 0.102(3) Uani 1 1 d .
H8A H -0.1266 0.2564 0.2914 0.122 Uiso 1 1 calc R
H8B H -0.1838 0.2424 0.3120 0.122 Uiso 1 1 calc R
C9 C 0.3069(4) 0.1673(4) 0.5469(5) 0.075(2) Uani 1 1 d .
H9A H 0.3557 0.1631 0.5804 0.091 Uiso 1 1 calc R
C10 C -0.0676(5) 0.1822(4) 0.4092(4) 0.076(2) Uani 1 1 d .
C11 C 0.1932(4) 0.1633(4) 0.5264(5) 0.074(2) Uani 1 1 d .
H11A H 0.1640 0.1560 0.5456 0.089 Uiso 1 1 calc R
C12 C -0.0464(7) 0.2300(4) 0.4566(6) 0.121(4) Uani 1 1 d .
H12A H -0.0685 0.2640 0.4339 0.145 Uiso 1 1 calc R
C13 C -0.0329(5) 0.1334(4) 0.4450(5) 0.081(2) Uani 1 1 d .
H13A H -0.0452 0.1009 0.4138 0.098 Uiso 1 1 calc R
C14 C 0.0622(5) -0.0215(4) 0.4423(5) 0.085(3) Uani 1 1 d .
H14A H 0.0215 -0.0004 0.4100 0.102 Uiso 1 1 calc R
C15 C 0.1630(5) 0.1795(4) 0.4472(5) 0.081(2) Uani 1 1 d .
H15A H 0.1143 0.1842 0.4137 0.097 Uiso 1 1 calc R
C16 C 0.1215(5) 0.2190(3) 0.7153(5) 0.074(2) Uani 1 1 d .
H16A H 0.0960 0.2522 0.6964 0.089 Uiso 1 1 calc R
C17 C 0.2776(5) 0.1830(4) 0.4675(5) 0.080(2) Uani 1 1 d .
H17A H 0.3066 0.1897 0.4479 0.096 Uiso 1 1 calc R
C18 C 0.3930(5) 0.1207(5) 0.8024(6) 0.091(3) Uani 1 1 d .
C19 C 0.1102(5) -0.0053(4) 0.5212(4) 0.081(2) Uani 1 1 d .
H19A H 0.1020 0.0272 0.5411 0.097 Uiso 1 1 calc R
C20 C 0.0200(4) 0.1317(3) 0.5266(5) 0.074(2) Uani 1 1 d .
H20A H 0.0416 0.0976 0.5499 0.089 Uiso 1 1 calc R
C21 C 0.3661(4) 0.1285(5) 0.7211(5) 0.092(3) Uani 1 1 d .
H21A H 0.3960 0.1253 0.7019 0.110 Uiso 1 1 calc R
C22 C 0.0418(4) 0.1785(3) 0.5741(4) 0.0611(17) Uani 1 1 d .
C23 C 0.2060(5) 0.1890(3) 0.4167(4) 0.074(2) Uani 1 1 d .
C24 C 0.0308(4) -0.1279(3) 0.2933(4) 0.0675(19) Uani 1 1 d .
H24A H 0.0313 -0.1621 0.3205 0.081 Uiso 1 1 calc R
H24B H 0.0748 -0.1254 0.2953 0.081 Uiso 1 1 calc R
C25 C 0.0735(4) -0.0688(3) 0.4104(4) 0.0623(17) Uani 1 1 d .
C26 C 0.1344(4) -0.1004(3) 0.4593(4) 0.0663(19) Uani 1 1 d .
H26A H 0.1434 -0.1320 0.4384 0.080 Uiso 1 1 calc R
C27 C 0.1007(4) 0.1730(3) 0.6616(4) 0.0611(17) Uani 1 1 d .
C28 C 0.2936(5) 0.1414(3) 0.6655(5) 0.071(2) Uani 1 1 d .
C29 C 0.1810(4) -0.0844(3) 0.5388(5) 0.069(2) Uani 1 1 d .
H29A H 0.2208 -0.1064 0.5715 0.082 Uiso 1 1 calc R
C30 C 0.2653(4) 0.1573(4) 0.5790(4) 0.0682(19) Uani 1 1 d .
C31 C 0.1713(4) -0.0367(3) 0.5723(4) 0.0647(18) Uani 1 1 d .
C32 C 0.1785(4) 0.2160(3) 0.7951(5) 0.0690(19) Uani 1 1 d .
C33 C 0.3830(9) -0.0741(6) 0.8511(8) 0.146(7) Uani 1 1 d .
C34 C 0.2106(6) 0.2130(4) 0.2997(5) 0.096(3) Uani 1 1 d .
H34A H 0.2362 0.1793 0.3034 0.115 Uiso 1 1 calc R
H34B H 0.2446 0.2430 0.3274 0.115 Uiso 1 1 calc R
C35 C 0.3979(8) 0.1458(6) 1.0284(10) 0.176(7) Uani 1 1 d D
H35A H 0.3778 0.1826 1.0138 0.264 Uiso 1 1 calc R
H35B H 0.4152 0.1355 0.9946 0.264 Uiso 1 1 calc R
H35C H 0.4363 0.1455 1.0847 0.264 Uiso 1 1 calc R
C36 C 0.0983(10) -0.0615(9) 0.7690(13) 0.251(10) Uani 1 1 d DU
H36A H 0.0577 -0.0483 0.7188 0.376 Uiso 1 1 calc R
H36B H 0.0834 -0.0875 0.7943 0.376 Uiso 1 1 calc R
H36C H 0.1303 -0.0798 0.7578 0.376 Uiso 1 1 calc R
C37' C 0.38(2) 0.041(17) 1.07(2) 0.34(4) Uani 0.50 1 d PD
H37A H 0.3779 0.0018 1.0609 0.509 Uiso 0.50 1 calc PR
H37B H 0.3482 0.0538 1.0820 0.509 Uiso 0.50 1 calc PR
H37C H 0.4300 0.0467 1.1230 0.509 Uiso 0.50 1 calc PR
C37 C 0.392(19) 0.050(17) 1.07(2) 0.34(4) Uani 0.50 1 d PD
H37D H 0.3691 0.0232 1.0840 0.509 Uiso 0.50 1 calc PR
H37E H 0.4317 0.0661 1.1192 0.509 Uiso 0.50 1 calc PR
H37F H 0.4091 0.0327 1.0394 0.509 Uiso 0.50 1 calc PR
F1 F 0.3666(7) -0.0981(6) 0.9019(12) 0.294(10) Uani 1 1 d .
F2 F 0.4352(4) -0.0519(4) 0.9041(7) 0.212(5) Uani 1 1 d .
F3 F 0.2542(6) 0.2796(4) 0.8968(7) 0.212(5) Uani 1 1 d .
F4 F 0.1534(6) 0.3076(3) 0.8186(5) 0.203(5) Uani 1 1 d .
F5 F 0.1744(6) 0.2484(4) 0.9056(5) 0.176(4) Uani 1 1 d .
F6 F 0.3936(8) -0.1120(7) 0.8221(6) 0.315(10) Uani 1 1 d U
F7 F 0.4897(6) 0.0660(6) 0.8839(14) 0.329(11) Uani 1 1 d U
F8 F 0.5008(4) 0.1363(8) 0.9272(7) 0.251(7) Uani 1 1 d U
F9 F 0.5084(4) 0.1281(11) 0.8347(7) 0.360(11) Uani 1 1 d U
S1' S 0.1752(3) -0.0327(2) 0.8166(3) 0.0874(9) Uani 0.50 1 d PD
S1 S 0.1369(3) -0.0107(2) 0.8281(3) 0.0874(9) Uani 0.50 1 d PD
S2' S 0.3798(3) 0.0760(3) 0.9982(3) 0.0998(12) Uani 0.50 1 d PD
S2 S 0.3360(3) 0.1004(3) 1.0147(3) 0.0998(12) Uani 0.50 1 d PD

loop_
_atom_site_aniso_label
_atom_site_aniso_U_11
_atom_site_aniso_U_22
_atom_site_aniso_U_33
_atom_site_aniso_U_23
_atom_site_aniso_U_13
_atom_site_aniso_U_12
Eu1 0.0616(2) 0.0591(3) 0.0434(2) 0.00351(16) 0.01859(16) 0.00722(16)
O1 0.082(4) 0.091(4) 0.080(4) 0.029(3) 0.024(3) -0.005(3)
O2 0.093(4) 0.084(4) 0.057(3) -0.010(3) 0.006(3) 0.029(3)
O3 0.111(4) 0.073(4) 0.047(3) 0.001(3) 0.023(3) 0.040(3)
O4 0.116(5) 0.090(4) 0.050(3) 0.011(3) 0.028(3) 0.040(4)
O5 0.071(3) 0.108(5) 0.058(3) 0.023(3) 0.029(3) 0.011(3)
O6 0.108(4) 0.106(5) 0.041(3) -0.001(3) 0.025(3) -0.019(4)
O7 0.107(5) 0.089(4) 0.056(3) 0.003(3) 0.036(3) 0.001(3)
O8 0.063(3) 0.053(3) 0.060(3) 0.005(2) 0.022(2) 0.008(2)
O9 0.065(3) 0.121(5) 0.052(3) 0.014(3) 0.025(3) 0.006(3)
O10 0.088(4) 0.061(3) 0.059(3) -0.006(3) 0.025(3) 0.001(3)
O11 0.072(3) 0.096(4) 0.044(3) -0.004(3) 0.020(2) 0.022(3)
C1 0.107(10) 0.35(3) 0.067(7) 0.079(12) 0.047(7) 0.116(14)
C2 0.142(10) 0.074(7) 0.074(6) -0.003(5) 0.043(6) 0.005(6)
C3 0.077(5) 0.081(6) 0.071(5) -0.001(4) 0.028(4) 0.035(4)
C4 0.073(4) 0.074(5) 0.047(4) 0.005(4) 0.029(3) 0.016(4)
C5 0.062(4) 0.072(5) 0.068(5) -0.008(4) 0.011(4) 0.024(4)
C6 0.140(10) 0.093(8) 0.090(7) 0.026(6) 0.034(7) -0.008(7)
C7 0.170(10) 0.070(5) 0.048(4) 0.011(4) 0.029(5) 0.050(6)
C8 0.135(8) 0.092(7) 0.048(4) 0.009(4) 0.029(5) 0.050(6)
C9 0.072(5) 0.082(6) 0.064(5) -0.004(4) 0.032(4) -0.005(4)
C10 0.096(6) 0.077(5) 0.048(4) 0.011(4) 0.034(4) 0.027(4)
C11 0.078(5) 0.082(6) 0.059(4) 0.001(4) 0.035(4) -0.003(4)
C12 0.174(11) 0.068(6) 0.066(5) 0.009(5) 0.029(6) 0.049(6)
C13 0.090(6) 0.068(5) 0.061(5) -0.004(4) 0.024(4) 0.021(4)
C14 0.092(6) 0.096(6) 0.051(4) 0.012(4) 0.028(4) 0.044(5)
C15 0.079(5) 0.091(6) 0.053(4) -0.008(4) 0.023(4) -0.001(4)
C16 0.103(6) 0.058(4) 0.057(4) 0.009(4) 0.040(4) 0.018(4)
C17 0.095(6) 0.084(6) 0.056(4) -0.002(4) 0.038(4) -0.015(5)
C18 0.069(5) 0.126(8) 0.067(5) 0.024(6) 0.029(4) 0.018(5)
C19 0.100(6) 0.077(5) 0.051(4) 0.002(4) 0.032(4) 0.041(5)
C20 0.073(5) 0.062(5) 0.065(5) 0.007(4) 0.023(4) 0.024(4)
C21 0.068(5) 0.142(9) 0.064(5) 0.026(6) 0.034(4) 0.026(5)
C22 0.071(4) 0.062(4) 0.054(4) 0.010(3) 0.037(3) 0.016(3)
C23 0.101(6) 0.062(5) 0.046(4) -0.004(4) 0.031(4) -0.010(4)
C24 0.082(5) 0.060(4) 0.056(4) -0.002(4) 0.034(4) 0.007(4)
C25 0.075(4) 0.065(4) 0.043(3) 0.005(3) 0.030(3) 0.017(4)
C26 0.076(5) 0.067(5) 0.048(4) -0.002(3) 0.028(3) 0.019(4)
C27 0.072(4) 0.062(4) 0.053(4) 0.010(3) 0.036(3) 0.008(4)
C28 0.083(5) 0.073(5) 0.053(4) 0.005(4) 0.033(4) 0.004(4)
C29 0.074(5) 0.064(5) 0.054(4) 0.006(3) 0.025(4) 0.026(4)
C30 0.072(5) 0.076(5) 0.048(4) -0.001(4) 0.027(3) -0.002(4)
C31 0.075(5) 0.064(5) 0.050(4) 0.005(3) 0.031(3) 0.021(4)
C32 0.091(5) 0.042(4) 0.065(4) 0.001(3) 0.036(4) 0.001(4)
C33 0.156(12) 0.082(7) 0.077(7) -0.005(6) -0.018(8) 0.054(8)
C34 0.125(8) 0.094(7) 0.055(4) -0.016(5) 0.040(5) -0.047(6)
C35 0.186(15) 0.168(15) 0.160(14) -0.079(12) 0.085(12) -0.067(12)
C36 0.253(11) 0.238(11) 0.243(11) 0.007(5) 0.122(7) -0.012(5)
C37' 0.19(7) 0.36(10) 0.19(3) 0.13(3) -0.08(2) -0.01(9)
C37 0.19(7) 0.36(10) 0.19(3) 0.13(3) -0.08(2) -0.01(9)
F1 0.170(10) 0.279(16) 0.36(2) 0.235(17) 0.094(12) 0.107(10)
F2 0.110(5) 0.174(8) 0.180(8) 0.011(7) -0.034(6) 0.046(6)
F3 0.185(9) 0.144(7) 0.260(12) -0.131(8) 0.089(9) -0.051(7)
F4 0.342(13) 0.080(4) 0.106(5) -0.005(4) 0.069(7) 0.077(6)
F5 0.298(12) 0.131(6) 0.119(6) -0.027(5) 0.126(7) 0.002(7)
F6 0.294(13) 0.304(13) 0.129(7) -0.062(8) -0.029(8) 0.249(12)
F7 0.105(7) 0.224(12) 0.45(2) -0.021(15) 0.017(11) 0.073(8)
F8 0.089(5) 0.43(2) 0.150(9) -0.006(11) 0.008(5) 0.032(8)
F9 0.069(5) 0.86(4) 0.137(8) 0.142(14) 0.046(5) 0.033(11)
S1' 0.105(3) 0.072(2) 0.093(2) 0.0052(18) 0.059(2) 0.0047(17)
S1 0.105(3) 0.072(2) 0.093(2) 0.0052(18) 0.059(2) 0.0047(17)
S2' 0.084(2) 0.149(4) 0.0538(16) -0.012(2) 0.0291(15) -0.012(2)
S2 0.084(2) 0.149(4) 0.0538(16) -0.012(2) 0.0291(15) -0.012(2)

loop_
_atom_type_symbol
_atom_type_description
_atom_type_scat_dispersion_real
_atom_type_scat_dispersion_imag
_atom_type_scat_source
C C 0.0033 0.0016 'International Tables Vol C Tables 4.2.6.8 and 6.1.1.4'
H H 0.0000 0.0000 'International Tables Vol C Tables 4.2.6.8 and 6.1.1.4'
O O 0.0106 0.0060 'International Tables Vol C Tables 4.2.6.8 and 6.1.1.4'
Eu Eu -0.1578 3.6682 'International Tables Vol C Tables 4.2.6.8 and 6.1.1.4'
F F 0.0171 0.0103 'International Tables Vol C Tables 4.2.6.8 and 6.1.1.4'
S S 0.1246 0.1234 'International Tables Vol C Tables 4.2.6.8 and 6.1.1.4'

loop_
_geom_angle_atom_site_label_1
_geom_angle_atom_site_label_2
_geom_angle_atom_site_label_3
_geom_angle
_geom_angle_site_symmetry_3
O3 Eu1 O1 80.2(2) .
O3 Eu1 O10 145.40(18) .
O1 Eu1 O10 99.9(2) .
O3 Eu1 O5 73.6(2) .
O1 Eu1 O5 140.2(2) .
O10 Eu1 O5 86.0(2) .
O3 Eu1 O8 76.61(17) .
O1 Eu1 O8 75.72(18) .
O10 Eu1 O8 70.07(18) .
O5 Eu1 O8 69.47(18) .
O3 Eu1 O7 137.51(19) .
O1 Eu1 O7 76.4(2) .
O10 Eu1 O7 74.1(2) .
O5 Eu1 O7 141.8(2) .
O8 Eu1 O7 129.2(2) .
O3 Eu1 O9 109.3(2) .
O1 Eu1 O9 149.94(19) .
O10 Eu1 O9 88.0(2) .
O5 Eu1 O9 68.77(19) .
O8 Eu1 O9 133.71(19) .
O7 Eu1 O9 78.1(2) .
O3 Eu1 O2 69.15(18) .
O1 Eu1 O2 83.8(2) .
O10 Eu1 O2 145.45(19) .
O5 Eu1 O2 113.0(2) .
O8 Eu1 O2 142.55(18) .
O7 Eu1 O2 73.5(2) .
O9 Eu1 O2 73.9(2) .
O3 Eu1 S1' 70.11(19) .
O1 Eu1 S1' 23.57(18) .
O10 Eu1 S1' 120.61(17) .
O5 Eu1 S1' 142.84(18) .
O8 Eu1 S1' 94.21(15) .
O7 Eu1 S1' 74.40(17) .
O9 Eu1 S1' 131.60(17) .
O2 Eu1 S1' 60.5(2) .
S1 O1 S1' 42.6(3) .
S1 O1 Eu1 158.4(4) .
S1' O1 Eu1 120.6(4) .
C5 O2 Eu1 133.5(5) .
C4 O3 Eu1 142.6(5) .
C10 O4 C8 118.4(7) .
C28 O5 Eu1 133.2(5) .
C23 O6 C34 117.9(7) .
S2 O7 S2' 51.4(4) .
S2 O7 Eu1 156.9(5) .
S2' O7 Eu1 124.5(4) .
C27 O8 Eu1 136.9(5) .
C18 O9 Eu1 126.8(6) .
C32 O10 Eu1 134.8(5) .
C25 O11 C24 120.0(6) .
F9 C1 F8 110(2) .
F9 C1 F7 104.6(19) .
F8 C1 F7 92.3(14) .
F9 C1 C18 121.8(11) .
F8 C1 C18 117.1(12) .
F7 C1 C18 106(2) .
F4 C2 F3 107.3(11) .
F4 C2 F5 106.1(12) .
F3 C2 F5 102.2(11) .
F4 C2 C32 117.1(9) .
F3 C2 C32 112.9(11) .
F5 C2 C32 110.0(9) .
C5 C3 C4 121.0(7) .
O3 C4 C3 121.2(7) .
O3 C4 C31 117.1(6) .
C3 C4 C31 121.7(7) .
O2 C5 C3 131.7(7) .
O2 C5 C33 112.5(8) .
C3 C5 C33 115.8(8) .
C12 C7 C22 123.3(9) .
O4 C8 C34 107.4(8) 2
C17 C9 C30 121.7(8) .
C13 C10 O4 115.7(8) .
C13 C10 C12 118.1(8) .
O4 C10 C12 126.2(7) .
C15 C11 C30 122.3(8) .
C7 C12 C10 119.6(8) .
C10 C13 C20 120.8(8) .
C19 C14 C25 120.9(7) .
C11 C15 C23 119.5(8) .
C32 C16 C27 121.7(7) .
C9 C17 C23 120.4(8) .
O9 C18 C21 130.1(8) .
O9 C18 C1 114.0(8) .
C21 C18 C1 115.7(9) .
C14 C19 C31 121.2(7) .
C22 C20 C13 121.8(7) .
C18 C21 C28 121.2(8) .
C20 C22 C7 116.3(7) .
C20 C22 C27 118.2(6) .
C7 C22 C27 125.5(7) .
O6 C23 C17 126.1(8) .
O6 C23 C15 114.7(8) .
C17 C23 C15 119.2(7) .
O11 C24 C24 107.4(5) 2
O11 C25 C14 115.7(6) .
O11 C25 C26 125.0(7) .
C14 C25 C26 119.3(7) .
C29 C26 C25 119.1(7) .
O8 C27 C16 122.3(7) .
O8 C27 C22 117.1(7) .
C16 C27 C22 120.6(6) .
O5 C28 C21 121.3(7) .
O5 C28 C30 116.7(7) .
C21 C28 C30 121.9(8) .
C26 C29 C31 122.8(7) .
C11 C30 C9 116.8(7) .
C11 C30 C28 118.4(7) .
C9 C30 C28 124.7(7) .
C29 C31 C19 116.8(7) .
C29 C31 C4 125.1(7) .
C19 C31 C4 118.2(7) .
O10 C32 C16 129.0(7) .
O10 C32 C2 113.7(8) .
C16 C32 C2 117.3(8) .
F6 C33 F2 113.9(18) .
F6 C33 F1 103.3(17) .
F2 C33 F1 94.9(14) .
F6 C33 C5 118.1(11) .
F2 C33 C5 116.3(11) .
F1 C33 C5 105.9(15) .
O6 C34 C8 106.8(8) 2
S1 S1' O1 60.5(4) .
S1 S1' Eu1 94.9(4) .
O1 S1' Eu1 35.8(3) .
S1' S1 O1 76.9(5) .
S1' S1 C36 70.9(8) .
O1 S1 C36 117.5(10) .
S1' S1 C6 69.5(5) .
O1 S1 C6 106.4(5) .
C36 S1 C6 110.0(10) .
S2 S2' O7 56.5(4) .
S2 S2' C37' 73(4) .
O7 S2' C37' 104(10) .
S2' S2 O7 72.1(4) .
S2' S2 C37 55(4) .
O7 S2 C37 109(10) .
S2' S2 C35 70.3(6) .
O7 S2 C35 109.6(7) .
C37 S2 C35 95(10) .

loop_
_geom_bond_atom_site_label_1
_geom_bond_atom_site_label_2
_geom_bond_distance
_geom_bond_site_symmetry_2
Eu1 O3 2.367(5) .
Eu1 O1 2.378(6) .
Eu1 O10 2.381(5) .
Eu1 O5 2.382(6) .
Eu1 O8 2.394(5) .
Eu1 O7 2.403(6) .
Eu1 O9 2.405(6) .
Eu1 O2 2.427(6) .
Eu1 S1' 3.499(5) .
O1 S1 1.453(8) .
O1 S1' 1.626(8) .
O2 C5 1.251(9) .
O3 C4 1.256(9) .
O4 C10 1.371(9) .
O4 C8 1.422(10) .
O5 C28 1.250(9) .
O6 C23 1.366(9) .
O6 C34 1.440(11) .
O7 S2 1.412(7) .
O7 S2' 1.611(8) .
O8 C27 1.252(8) .
O9 C18 1.233(10) .
O10 C32 1.251(9) .
O11 C25 1.341(8) .
O11 C24 1.427(9) .
C1 F9 1.113(16) .
C1 F8 1.222(19) .
C1 F7 1.32(3) .
C1 C18 1.531(16) .
C2 F4 1.249(12) .
C2 F3 1.284(14) .
C2 F5 1.326(14) .
C2 C32 1.522(12) .
C3 C5 1.331(11) .
C3 C4 1.439(10) .
C4 C31 1.472(10) .
C5 C33 1.567(12) .
C6 S1 1.767(10) .
C7 C12 1.360(12) .
C7 C22 1.370(11) .
C8 C34 1.491(12) 2
C9 C17 1.364(11) .
C9 C30 1.396(11) .
C10 C13 1.369(11) .
C10 C12 1.381(12) .
C11 C15 1.362(11) .
C11 C30 1.379(11) .
C13 C20 1.377(11) .
C14 C19 1.371(11) .
C14 C25 1.379(11) .
C15 C23 1.398(12) .
C16 C32 1.380(11) .
C16 C27 1.414(10) .
C17 C23 1.366(12) .
C18 C21 1.368(12) .
C19 C31 1.400(10) .
C20 C22 1.364(11) .
C21 C28 1.419(11) .
C22 C27 1.493(10) .
C24 C24 1.494(14) 2
C25 C26 1.393(10) .
C26 C29 1.373(10) .
C28 C30 1.492(10) .
C29 C31 1.389(10) .
C33 F6 1.158(14) .
C33 F2 1.188(15) .
C33 F1 1.35(2) .
C34 C8 1.491(12) 2
C35 S2 1.668(12) .
C36 S1 1.573(15) .
C37' S2' 1.65(2) .
C37 S2 1.65(2) .
S1' S1 1.129(6) .
S2' S2 1.323(8) .
